data_7706414
loop_
_publ_author_name
'Avila, Manuel'
'Torres, Lucero'
'Montero-Alejo, Ana L'
'Reguera, Leslie'
'Reguera, Edilso'

_publ_section_title
;
 On the CN<sup>-</sup>K coordination modes in
 K<sub>n</sub>[M<sup>6-n</sup>(CN)<sub>6</sub>]&#x00B7;xH<sub>2</sub>O:
 first evidence of CN<sup>-</sup>K electron-deficient bonding.
;
_journal_issue 7
_journal_name_full 'Dalton transactions (Cambridge, England : 2003)'
_journal_page_first 2510
_journal_page_last 2520
_journal_paper_doi 10.1039/d0dt04019c
_journal_volume 50
_journal_year 2021
_chemical_formula_moiety 'C6 H6 K4 N6 O3 Ru'
_chemical_formula_sum 'C6 H6 K4 N6 O3 Ru'
_chemical_formula_weight 467.64
_space_group_IT_number 15
_space_group_name_Hall '-C 2yc'
_space_group_name_H-M_alt 'C 1 2/c 1'
_symmetry_cell_setting monoclinic
_symmetry_Int_Tables_number 15
_symmetry_space_group_name_Hall '-C 2yc'
_symmetry_space_group_name_H-M 'C 1 2/c 1'
_atom_sites_solution_hydrogens geom
_atom_sites_solution_primary direct
_atom_sites_solution_secondary difmap
_audit_creation_date 2019-06-27T14:03:23-00:00
_audit_creation_method 'WinGX routine CIF_UPDATE'
_audit_update_record
;
2019-07-01 deposited with the CCDC.	2021-01-11 downloaded from the CCDC.
;
_cell_angle_alpha 90
_cell_angle_beta 90.1760(10)
_cell_angle_gamma 90
_cell_formula_units_Z 4
_cell_length_a 9.4888(3)
_cell_length_b 17.0598(6)
_cell_length_c 9.4998(3)
_cell_measurement_reflns_used 9890
_cell_measurement_temperature 296(2)
_cell_measurement_theta_max 26.34
_cell_measurement_theta_min 3.21
_cell_volume 1537.79(9)
_computing_cell_refinement 'Bruker SAINT'
_computing_data_collection 'Bruker APEX2'
_computing_data_reduction 'Bruker SAINT'
_computing_molecular_graphics 'Bruker SHELXTL'
_computing_publication_material 'Bruker SHELXTL'
_computing_structure_refinement 'SHELXL-2018/3 (Sheldrick, 2018)'
_computing_structure_solution 'SHELXS-97 (Sheldrick 2008)'
_diffrn_ambient_temperature 296(2)
_diffrn_measured_fraction_theta_full 0.997
_diffrn_measured_fraction_theta_max 0.997
_diffrn_measurement_device_type 'Bruker APEX-II CCD'
_diffrn_measurement_method '\f and \w scans'
_diffrn_radiation_type MoK\a
_diffrn_radiation_wavelength 0.71073
_diffrn_reflns_av_R_equivalents 0.0234
_diffrn_reflns_av_unetI/netI 0.0072
_diffrn_reflns_Laue_measured_fraction_full 0.997
_diffrn_reflns_Laue_measured_fraction_max 0.997
_diffrn_reflns_limit_h_max 11
_diffrn_reflns_limit_h_min -11
_diffrn_reflns_limit_k_max 21
_diffrn_reflns_limit_k_min -21
_diffrn_reflns_limit_l_max 11
_diffrn_reflns_limit_l_min -11
_diffrn_reflns_number 35191
_diffrn_reflns_point_group_measured_fraction_full 0.997
_diffrn_reflns_point_group_measured_fraction_max 0.997
_diffrn_reflns_theta_full 25.242
_diffrn_reflns_theta_max 26.365
_diffrn_reflns_theta_min 3.21
_diffrn_standards_number 0
_exptl_absorpt_coefficient_mu 2.114
_exptl_absorpt_correction_T_max 0.9
_exptl_absorpt_correction_T_min 0.614
_exptl_absorpt_correction_type numerical
_exptl_absorpt_process_details 'numerical from crystal shape'
_exptl_crystal_colour colourless
_exptl_crystal_density_diffrn 2.02
_exptl_crystal_density_method 'not measured'
_exptl_crystal_description prism
_exptl_crystal_F_000 912
_exptl_crystal_size_max 0.256
_exptl_crystal_size_mid 0.175
_exptl_crystal_size_min 0.051
_refine_diff_density_max 0.413
_refine_diff_density_min -0.51
_refine_diff_density_rms 0.078
_refine_ls_extinction_method none
_refine_ls_goodness_of_fit_ref 1.127
_refine_ls_hydrogen_treatment constr
_refine_ls_matrix_type full
_refine_ls_number_parameters 98
_refine_ls_number_reflns 1571
_refine_ls_number_restraints 0
_refine_ls_restrained_S_all 1.127
_refine_ls_R_factor_all 0.0182
_refine_ls_R_factor_gt 0.0168
_refine_ls_shift/su_max 0.001
_refine_ls_shift/su_mean 0
_refine_ls_structure_factor_coef Fsqd
_refine_ls_weighting_details 'w=1/[\s^2^(Fo^2^)+(0.0236P)^2^+1.6509P] where P=(Fo^2^+2Fc^2^)/3'
_refine_ls_weighting_scheme calc
_refine_ls_wR_factor_gt 0.0419
_refine_ls_wR_factor_ref 0.0425
_reflns_Friedel_coverage 0
_reflns_number_gt 1500
_reflns_number_total 1571
_reflns_threshold_expression 'I > 2\s(I)'
_cod_data_source_file d0dt04019c2.cif
_cod_data_source_block k4[ru(cn)6]3h2o
_cod_depositor_comments 'Adding full bibliography for 7706413--7706419.cif.'
_cod_original_sg_symbol_H-M 'C 2/c'
_cod_database_code 7706414
_shelx_shelxl_version_number 2018/3

loop_
_symmetry_equiv_pos_as_xyz
'x, y, z'
'-x, y, -z+1/2'
'x+1/2, y+1/2, z'
'-x+1/2, y+1/2, -z+1/2'
'-x, -y, -z'
'x, -y, z-1/2'
'-x+1/2, -y+1/2, -z'
'x+1/2, -y+1/2, z-1/2'

loop_
_atom_site_label
_atom_site_type_symbol
_atom_site_fract_x
_atom_site_fract_y
_atom_site_fract_z
_atom_site_U_iso_or_equiv
_atom_site_adp_type
_atom_site_occupancy
_atom_site_site_symmetry_order
_atom_site_calc_flag
_atom_site_refinement_flags_posn
_atom_site_refinement_flags_adp
_atom_site_refinement_flags_occupancy
_atom_site_disorder_assembly
_atom_site_disorder_group
Ru Ru 0 0.17778(2) 0.25 0.01463(7) Uani 1 2 d S T P . .
K1 K 0.59979(4) 0.14396(3) 0.43904(4) 0.03213(11) Uani 1 1 d . . . . .
K2 K 0.31457(4) 0.35788(3) 0.34627(4) 0.03261(11) Uani 1 1 d . . . . .
C1 C 0 0.05820(16) 0.25 0.0268(5) Uani 1 2 d S T P . .
N1 N 0 -0.00927(16) 0.25 0.0510(7) Uani 1 2 d S T P . .
C2 C 0 0.29816(15) 0.25 0.0186(5) Uani 1 2 d S T P . .
N2 N 0 0.36414(14) 0.25 0.0335(5) Uani 1 2 d S T P . .
C3 C 0.07225(17) 0.17799(9) 0.04801(18) 0.0195(3) Uani 1 1 d . . . . .
N3 N 0.11288(18) 0.17852(10) -0.06659(17) 0.0309(4) Uani 1 1 d . . . . .
C4 C 0.20178(18) 0.17729(9) 0.32361(17) 0.0203(3) Uani 1 1 d . . . . .
N4 N 0.31588(17) 0.17612(11) 0.36589(18) 0.0338(4) Uani 1 1 d . . . . .
O1 O 0.2408(3) -0.00201(12) 0.4867(3) 0.0869(8) Uani 1 1 d . . . . .
H1A H 0.154321 0.018723 0.449581 0.13 Uiso 1 1 d R U . . .
H1B H 0.274038 -0.037236 0.41532 0.13 Uiso 1 1 d R U . . .
O2 O 0.4617(4) 0.03026(18) 0.2778(5) 0.0589(11) Uani 0.50(1) 1 d . . P . .
H2A H 0.5 -0.019461 0.25 0.088 Uiso 1 2 d R U P . .
H2B H 0.362134 0.025578 0.261503 0.088 Uiso 0.50(1) 1 d R U P . .

loop_
_atom_site_aniso_label
_atom_site_aniso_U_11
_atom_site_aniso_U_22
_atom_site_aniso_U_33
_atom_site_aniso_U_23
_atom_site_aniso_U_13
_atom_site_aniso_U_12
Ru 0.01439(10) 0.01673(11) 0.01277(10) 0 -0.00077(6) 0
K1 0.0259(2) 0.0416(3) 0.0288(2) 0.00038(18) -0.00246(16) -0.00003(17)
K2 0.0288(2) 0.0459(3) 0.0231(2) -0.00253(18) 0.00116(16) -0.00015(18)
C1 0.0309(13) 0.0253(13) 0.0240(12) 0 -0.0026(10) 0
N1 0.075(2) 0.0239(14) 0.0543(17) 0 -0.0061(15) 0
C2 0.0133(10) 0.0318(14) 0.0108(10) 0 -0.0004(8) 0
N2 0.0387(13) 0.0249(13) 0.0368(13) 0 0.0007(10) 0
C3 0.0167(7) 0.0206(8) 0.0212(8) -0.0012(6) -0.0033(6) -0.0003(6)
N3 0.0307(8) 0.0431(10) 0.0189(8) -0.0018(6) 0.0030(7) -0.0012(7)
C4 0.0224(9) 0.0231(8) 0.0155(7) -0.0004(6) 0.0027(6) 0.0004(6)
N4 0.0202(8) 0.0525(11) 0.0285(8) 0.0006(7) -0.0034(7) 0.0014(7)
O1 0.1054(18) 0.0447(10) 0.1103(18) 0.0066(12) -0.0433(15) 0.0010(12)
O2 0.066(3) 0.0265(14) 0.084(3) -0.0029(18) 0.001(2) 0.0011(15)

loop_
_atom_type_symbol
_atom_type_description
_atom_type_scat_dispersion_real
_atom_type_scat_dispersion_imag
_atom_type_scat_source
Ru Ru -1.2594 0.8363 'International Tables Vol C Tables 4.2.6.8 and 6.1.1.4'
K K 0.2009 0.2494 'International Tables Vol C Tables 4.2.6.8 and 6.1.1.4'
C C 0.0033 0.0016 'International Tables Vol C Tables 4.2.6.8 and 6.1.1.4'
N N 0.0061 0.0033 'International Tables Vol C Tables 4.2.6.8 and 6.1.1.4'
O O 0.0106 0.006 'International Tables Vol C Tables 4.2.6.8 and 6.1.1.4'
H H 0 0 'International Tables Vol C Tables 4.2.6.8 and 6.1.1.4'

loop_
_geom_angle_atom_site_label_1
_geom_angle_atom_site_label_2
_geom_angle_atom_site_label_3
_geom_angle
_geom_angle_site_symmetry_1
_geom_angle_site_symmetry_3
_geom_angle_publ_flag
C4 Ru C4 179.53(9) . 2 ?
C4 Ru C3 89.73(6) . 2 ?
C4 Ru C3 90.27(6) 2 2 ?
C4 Ru C3 90.27(6) . . ?
C4 Ru C3 89.73(6) 2 . ?
C3 Ru C3 179.80(9) 2 . ?
C4 Ru C1 89.76(5) . . ?
C4 Ru C1 89.76(5) 2 . ?
C3 Ru C1 90.10(4) 2 . ?
C3 Ru C1 90.10(4) . . ?
C4 Ru C2 90.24(5) . . ?
C4 Ru C2 90.24(5) 2 . ?
C3 Ru C2 89.90(4) 2 . ?
C3 Ru C2 89.90(4) . . ?
C1 Ru C2 180 . . ?
O2 K1 N4 63.65(8) . . ?
O2 K1 O2 18.14(13) . 2_655 ?
N4 K1 O2 76.43(9) . 2_655 ?
O2 K1 O1 78.46(9) . 5_656 ?
N4 K1 O1 134.93(6) . 5_656 ?
O2 K1 O1 73.77(9) 2_655 5_656 ?
O2 K1 N3 134.64(9) . 8_556 ?
N4 K1 N3 80.86(5) . 8_556 ?
O2 K1 N3 131.81(9) 2_655 8_556 ?
O1 K1 N3 143.71(6) 5_656 8_556 ?
O2 K1 N3 140.53(8) . 2_655 ?
N4 K1 N3 155.73(6) . 2_655 ?
O2 K1 N3 126.43(8) 2_655 2_655 ?
O1 K1 N3 66.65(6) 5_656 2_655 ?
N3 K1 N3 77.08(5) 8_556 2_655 ?
O2 K1 N4 74.27(9) . 2_655 ?
N4 K1 N4 89.10(5) . 2_655 ?
O2 K1 N4 59.83(8) 2_655 2_655 ?
O1 K1 N4 103.84(7) 5_656 2_655 ?
N3 K1 N4 78.06(5) 8_556 2_655 ?
N3 K1 N4 96.08(4) 2_655 2_655 ?
O2 K1 N2 110.26(8) . 7_556 ?
N4 K1 N2 87.11(4) . 7_556 ?
O2 K1 N2 125.93(8) 2_655 7_556 ?
O1 K1 N2 83.87(7) 5_656 7_556 ?
N3 K1 N2 94.23(5) 8_556 7_556 ?
N3 K1 N2 84.56(3) 2_655 7_556 ?
N4 K1 N2 171.87(6) 2_655 7_556 ?
N3 K2 O1 136.87(6) 7 7_556 ?
N3 K2 N3 88.94(5) 7 8_556 ?
O1 K2 N3 101.03(6) 7_556 8_556 ?
N3 K2 N1 74.62(4) 7 3 ?
O1 K2 N1 69.17(6) 7_556 3 ?
N3 K2 N1 71.89(4) 8_556 3 ?
N3 K2 N4 154.41(6) 7 7_556 ?
O1 K2 N4 66.88(6) 7_556 7_556 ?
N3 K2 N4 95.61(4) 8_556 7_556 ?
N1 K2 N4 130.69(4) 3 7_556 ?
N3 K2 N4 80.54(5) 7 . ?
O1 K2 N4 142.55(6) 7_556 . ?
N3 K2 N4 76.94(5) 8_556 . ?
N1 K2 N4 140.06(5) 3 . ?
N4 K2 N4 76.04(5) 7_556 . ?
N3 K2 N2 88.13(4) 7 . ?
O1 K2 N2 87.57(6) 7_556 . ?
N3 K2 N2 170.03(6) 8_556 . ?
N1 K2 N2 116.37(4) 3 . ?
N4 K2 N2 83.06(3) 7_556 . ?
N4 K2 N2 93.17(5) . . ?
N1 C1 Ru 180 . . ?
C1 N1 K2 138.78(3) . 3_445 ?
C1 N1 K2 138.78(3) . 4_545 ?
K2 N1 K2 82.44(7) 3_445 4_545 ?
N2 C2 Ru 180 . . ?
C2 N2 K1 87.45(4) . 8_455 ?
C2 N2 K1 87.45(4) . 7_556 ?
K1 N2 K1 174.91(9) 8_455 7_556 ?
C2 N2 K2 88.04(4) . . ?
K1 N2 K2 89.032(11) 8_455 . ?
K1 N2 K2 90.794(11) 7_556 . ?
C2 N2 K2 88.04(4) . 2 ?
K1 N2 K2 90.795(11) 8_455 2 ?
K1 N2 K2 89.031(11) 7_556 2 ?
K2 N2 K2 176.08(9) . 2 ?
N3 C3 Ru 179.62(17) . . ?
C3 N3 K2 165.93(15) . 7 ?
C3 N3 K2 86.64(12) . 8_455 ?
K2 N3 K2 85.84(4) 7 8_455 ?
C3 N3 K1 88.70(12) . 8_455 ?
K2 N3 K1 104.31(5) 7 8_455 ?
K2 N3 K1 99.92(5) 8_455 8_455 ?
C3 N3 K1 85.66(12) . 2_655 ?
K2 N3 K1 96.42(5) 7 2_655 ?
K2 N3 K1 155.68(7) 8_455 2_655 ?
K1 N3 K1 102.92(5) 8_455 2_655 ?
N4 C4 Ru 179.19(16) . . ?
C4 N4 K1 168.26(15) . . ?
C4 N4 K1 85.49(12) . 2_655 ?
K1 N4 K1 86.92(5) . 2_655 ?
C4 N4 K2 86.13(12) . 7_556 ?
K1 N4 K2 97.53(5) . 7_556 ?
K1 N4 K2 156.97(7) 2_655 7_556 ?
C4 N4 K2 87.61(12) . . ?
K1 N4 K2 102.22(5) . . ?
K1 N4 K2 97.08(5) 2_655 . ?
K2 N4 K2 103.96(5) 7_556 . ?
K1 O1 K2 130.13(8) 5_656 7_556 ?
K1 O2 K1 91.04(9) . 2_655 ?

loop_
_geom_bond_atom_site_label_1
_geom_bond_atom_site_label_2
_geom_bond_distance
_geom_bond_site_symmetry_2
_geom_bond_publ_flag
Ru C4 2.0364(17) . ?
Ru C4 2.0364(17) 2 ?
Ru C3 2.0396(17) 2 ?
Ru C3 2.0396(17) . ?
Ru C1 2.040(3) . ?
Ru C2 2.054(3) . ?
K1 O2 2.795(4) . ?
K1 N4 2.8337(17) . ?
K1 O2 2.888(4) 2_655 ?
K1 O1 2.940(2) 5_656 ?
K1 N3 3.0316(18) 8_556 ?
K1 N3 3.0379(17) 2_655 ?
K1 N4 3.0573(18) 2_655 ?
K1 N2 3.1079(4) 7_556 ?
K2 N3 2.8160(16) 7 ?
K2 O1 2.974(2) 7_556 ?
K2 N3 3.0115(18) 8_556 ?
K2 N1 3.013(2) 3 ?
K2 N4 3.0605(18) 7_556 ?
K2 N4 3.1065(19) . ?
K2 N2 3.1209(4) . ?
C1 N1 1.151(4) . ?
C2 N2 1.126(4) . ?
C3 N3 1.156(2) . ?
C4 N4 1.154(2) . ?
